data_4308598
loop_
_publ_author_name
'Malcolm H. Chisholm'
'Jason S. D'Acchioli'
'Brian D. Pate'
'Nathan J. Patmore'
'Naresh S. Dalal'
'David J. Zipse'

_publ_section_title
;
Cations M2(O2CtBu)4+, Where M = Mo and W, and MoW(O2CtBu)4+. Theoretical,
Spectroscopic, and Structural Investigations
;
_journal_name_full 'Inorganic Chemistry'
_journal_page_first 1061
_journal_page_last 1067
_journal_paper_doi 10.1021/ic049081g
_journal_volume 44
_journal_year 2005
_chemical_formula_sum 'C20 H36 Mo O8 W'
_chemical_formula_weight 684.27
_chemical_name_systematic
;
 ?
;
_space_group_IT_number 2
_symmetry_cell_setting triclinic
_symmetry_space_group_name_Hall '-P 1'
_symmetry_space_group_name_H-M 'P -1'
_atom_sites_solution_hydrogens geom
_atom_sites_solution_primary direct
_atom_sites_solution_secondary difmap
_audit_creation_method SHELXL-97
_cell_angle_alpha 70.49(1)
_cell_angle_beta 86.85(1)
_cell_angle_gamma 89.01(1)
_cell_formula_units_Z 1
_cell_length_a 5.729(1)
_cell_length_b 10.846(2)
_cell_length_c 11.196(2)
_cell_measurement_temperature 200(2)
_cell_volume 654.7(2)
_computing_structure_refinement 'SHELXL-97 (Sheldrick, 1997)'
_diffrn_ambient_temperature 200(2)
_diffrn_measured_fraction_theta_full 0.996
_diffrn_measured_fraction_theta_max 0.996
_diffrn_measurement_device_type 'Nonius Kappa CCD'
_diffrn_measurement_method 'phi and omega scans'
_diffrn_radiation_monochromator graphite
_diffrn_radiation_source 'fine-focus sealed tube'
_diffrn_radiation_type MoK\a
_diffrn_radiation_wavelength 0.71073
_diffrn_reflns_av_R_equivalents 0.0182
_diffrn_reflns_av_sigmaI/netI 0.0277
_diffrn_reflns_limit_h_max 7
_diffrn_reflns_limit_h_min -7
_diffrn_reflns_limit_k_max 14
_diffrn_reflns_limit_k_min -14
_diffrn_reflns_limit_l_max 14
_diffrn_reflns_limit_l_min -14
_diffrn_reflns_number 5824
_diffrn_reflns_theta_full 27.38
_diffrn_reflns_theta_max 27.38
_diffrn_reflns_theta_min 3.21
_exptl_absorpt_coefficient_mu 4.904
_exptl_absorpt_correction_type none
_exptl_crystal_colour Yellow
_exptl_crystal_density_diffrn 1.735
_exptl_crystal_density_method 'not measured'
_exptl_crystal_description 'rectangular plate'
_exptl_crystal_F_000 336
_exptl_crystal_size_max 0.15
_exptl_crystal_size_mid 0.08
_exptl_crystal_size_min 0.06
_refine_diff_density_max 1.295
_refine_diff_density_min -1.009
_refine_diff_density_rms 0.104
_refine_ls_extinction_method none
_refine_ls_goodness_of_fit_ref 1.056
_refine_ls_hydrogen_treatment constr
_refine_ls_matrix_type full
_refine_ls_number_parameters 137
_refine_ls_number_reflns 2965
_refine_ls_number_restraints 0
_refine_ls_restrained_S_all 1.056
_refine_ls_R_factor_all 0.0275
_refine_ls_R_factor_gt 0.0236
_refine_ls_shift/su_max 0.000
_refine_ls_shift/su_mean 0.000
_refine_ls_structure_factor_coef Fsqd
_refine_ls_weighting_details 'calc w=1/[\s^2^(Fo^2^)+(0.0342P)^2^+0.4792P] where P=(Fo^2^+2Fc^2^)/3'
_refine_ls_weighting_scheme calc
_refine_ls_wR_factor_gt 0.0593
_refine_ls_wR_factor_ref 0.0608
_reflns_number_gt 2713
_reflns_number_total 2965
_reflns_threshold_expression >2sigma(I)
_cod_data_source_file ic049081gsi20041116_113635_1.cif
_cod_data_source_block MoW(O2CBut)4
_cod_depositor_comments
;
The following automatic conversions were performed:
'_symmetry_cell_setting' value 'Triclinic' changed to 'triclinic'
according to '/home/saulius/struct/CIF-dictionaries/cif_core.dic'
dictionary named 'cif_core.dic' version 2.4.1 from
2010-06-29.

'_exptl_absorpt_correction_type' value 'None' changed to
'none' according to '/home/saulius/struct/CIF-dictionaries/cif_core.dic'
dictionary named 'cif_core.dic' version 2.4.1 from 2010-06-29.

Automatic conversion script
Id: cif_fix_enum 1527 2010-12-29 10:47:43Z saulius 
;
_cod_original_cell_volume 654.8(2)
_cod_database_code 4308598

loop_
_symmetry_equiv_pos_as_xyz
'x, y, z'
'-x, -y, -z'

loop_
_atom_site_label
_atom_site_type_symbol
_atom_site_fract_x
_atom_site_fract_y
_atom_site_fract_z
_atom_site_U_iso_or_equiv
_atom_site_adp_type
_atom_site_occupancy
_atom_site_symmetry_multiplicity
_atom_site_calc_flag
_atom_site_refinement_flags
_atom_site_disorder_assembly
_atom_site_disorder_group
Mo1 Mo 0.34220(3) 0.547000(15) 0.470794(14) 0.02380(7) Uani 0.50 1 d P . .
W1 W 0.34220(3) 0.547000(15) 0.470794(14) 0.02380(7) Uani 0.50 1 d P . .
O1 O 0.1486(4) 0.4053(2) 0.6163(2) 0.0256(4) Uani 1 1 d . . .
O2 O 0.5140(4) 0.6915(2) 0.3204(2) 0.0273(5) Uani 1 1 d . . .
O3 O 0.3691(4) 0.6657(2) 0.5831(2) 0.0301(5) Uani 1 1 d . . .
O4 O 0.2956(4) 0.4354(2) 0.3538(2) 0.0301(5) Uani 1 1 d . . .
C1 C 0.2647(5) 0.3139(3) 0.6930(3) 0.0262(6) Uani 1 1 d . . .
C2 C 0.1357(5) 0.2100(3) 0.8015(3) 0.0311(7) Uani 1 1 d . . .
C3 C 0.3090(7) 0.1255(4) 0.8927(4) 0.0457(10) Uani 1 1 d . . .
H3A H 0.2239 0.0591 0.9624 0.069 Uiso 1 1 calc R . .
H3B H 0.3994 0.1807 0.9272 0.069 Uiso 1 1 calc R . .
H3C H 0.4152 0.0825 0.8474 0.069 Uiso 1 1 calc R . .
C4 C -0.0013(6) 0.1256(4) 0.7441(4) 0.0406(8) Uani 1 1 d . . .
H4A H -0.0867 0.0574 0.8120 0.061 Uiso 1 1 calc R . .
H4B H 0.1073 0.0847 0.6978 0.061 Uiso 1 1 calc R . .
H4C H -0.1123 0.1805 0.6856 0.061 Uiso 1 1 calc R . .
C5 C -0.0321(6) 0.2779(4) 0.8716(3) 0.0399(8) Uani 1 1 d . . .
H5A H -0.1161 0.2117 0.9420 0.060 Uiso 1 1 calc R . .
H5B H -0.1444 0.3308 0.8127 0.060 Uiso 1 1 calc R . .
H5C H 0.0573 0.3344 0.9049 0.060 Uiso 1 1 calc R . .
C6 C 0.5525(6) 0.6517(3) 0.6458(3) 0.0340(7) Uani 1 1 d . . .
C7 C 0.6017(9) 0.7438(6) 0.7161(6) 0.0681(15) Uani 1 1 d . . .
C8 C 0.7649(16) 0.6909(9) 0.8161(8) 0.126(3) Uani 1 1 d . A 1
H8A H 0.8922 0.6456 0.7857 0.190 Uiso 1 1 calc R A 1
H8B H 0.6829 0.6290 0.8906 0.190 Uiso 1 1 calc R A 1
H8C H 0.8294 0.7624 0.8393 0.190 Uiso 1 1 calc R A 1
C9 C 0.3978(12) 0.8157(10) 0.7405(10) 0.157(5) Uani 1 1 d . A 1
H9A H 0.3057 0.8451 0.6648 0.235 Uiso 1 1 calc R A 1
H9B H 0.4489 0.8918 0.7609 0.235 Uiso 1 1 calc R A 1
H9C H 0.3017 0.7586 0.8120 0.235 Uiso 1 1 calc R A 1
C10 C 0.7727(17) 0.8538(7) 0.6118(9) 0.140(4) Uani 1 1 d . A 1
H10A H 0.9143 0.8111 0.5917 0.210 Uiso 1 1 calc R A 1
H10B H 0.8158 0.9208 0.6476 0.210 Uiso 1 1 calc R A 1
H10C H 0.6894 0.8949 0.5342 0.210 Uiso 1 1 calc R A 1

loop_
_atom_site_aniso_label
_atom_site_aniso_U_11
_atom_site_aniso_U_22
_atom_site_aniso_U_33
_atom_site_aniso_U_23
_atom_site_aniso_U_13
_atom_site_aniso_U_12
Mo1 0.02091(10) 0.02077(10) 0.02683(11) -0.00419(7) -0.00067(6) 0.00009(6)
W1 0.02091(10) 0.02077(10) 0.02683(11) -0.00419(7) -0.00067(6) 0.00009(6)
O1 0.0213(10) 0.0238(11) 0.0272(11) -0.0025(9) -0.0019(8) 0.0003(8)
O2 0.0229(11) 0.0235(11) 0.0293(11) -0.0009(9) -0.0005(9) 0.0011(8)
O3 0.0258(11) 0.0274(12) 0.0390(13) -0.0136(10) -0.0030(9) 0.0023(9)
O4 0.0252(11) 0.0300(12) 0.0358(12) -0.0117(10) -0.0038(9) 0.0014(9)
C1 0.0246(15) 0.0245(15) 0.0283(15) -0.0072(12) -0.0017(12) 0.0008(12)
C2 0.0246(15) 0.0301(17) 0.0300(16) 0.0014(13) -0.0008(13) -0.0005(13)
C3 0.0341(19) 0.047(2) 0.038(2) 0.0100(17) -0.0041(16) 0.0006(16)
C4 0.0380(19) 0.0314(19) 0.046(2) -0.0039(16) 0.0012(16) -0.0080(15)
C5 0.0343(18) 0.050(2) 0.0295(17) -0.0063(16) 0.0017(14) 0.0029(16)
C6 0.0295(17) 0.0357(18) 0.0397(18) -0.0165(15) -0.0019(14) 0.0011(14)
C7 0.053(3) 0.084(4) 0.099(4) -0.070(3) -0.030(3) 0.021(3)
C8 0.162(8) 0.139(7) 0.123(6) -0.094(6) -0.084(6) 0.044(6)
C9 0.069(4) 0.238(11) 0.279(12) -0.237(11) -0.049(6) 0.046(5)
C10 0.194(10) 0.084(5) 0.151(8) -0.048(5) -0.017(7) -0.060(6)

loop_
_atom_type_symbol
_atom_type_description
_atom_type_scat_dispersion_real
_atom_type_scat_dispersion_imag
_atom_type_scat_source
C C 0.0033 0.0016 'International Tables Vol C Tables 4.2.6.8 and 6.1.1.4'
H H 0.0000 0.0000 'International Tables Vol C Tables 4.2.6.8 and 6.1.1.4'
O O 0.0106 0.0060 'International Tables Vol C Tables 4.2.6.8 and 6.1.1.4'
Mo Mo -1.6832 0.6857 'International Tables Vol C Tables 4.2.6.8 and 6.1.1.4'
W W -0.8490 6.8722 'International Tables Vol C Tables 4.2.6.8 and 6.1.1.4'

loop_
_geom_angle_atom_site_label_1
_geom_angle_atom_site_label_2
_geom_angle_atom_site_label_3
_geom_angle
_geom_angle_site_symmetry_1
_geom_angle_site_symmetry_3
_geom_angle_publ_flag
W1 Mo1 Mo1 0.000(14) 2_666 2_666 ?
W1 Mo1 O4 91.27(6) 2_666 . ?
Mo1 Mo1 O4 91.27(6) 2_666 . ?
W1 Mo1 O2 91.37(6) 2_666 . ?
Mo1 Mo1 O2 91.37(6) 2_666 . ?
O4 Mo1 O2 90.44(9) . . ?
W1 Mo1 O3 92.50(6) 2_666 . ?
Mo1 Mo1 O3 92.50(6) 2_666 . ?
O4 Mo1 O3 176.21(8) . . ?
O2 Mo1 O3 89.14(9) . . ?
W1 Mo1 O1 92.23(6) 2_666 . ?
Mo1 Mo1 O1 92.23(6) 2_666 . ?
O4 Mo1 O1 88.39(9) . . ?
O2 Mo1 O1 176.24(7) . . ?
O3 Mo1 O1 91.80(9) . . ?
C1 O1 Mo1 116.78(19) . . ?
C1 O2 Mo1 118.56(19) 2_666 . ?
C6 O3 Mo1 116.5(2) . . ?
C6 O4 Mo1 117.8(2) 2_666 . ?
O2 C1 O1 121.0(3) 2_666 . ?
O2 C1 C2 119.6(3) 2_666 . ?
O1 C1 C2 119.4(3) . . ?
C1 C2 C3 110.2(3) . . ?
C1 C2 C4 107.5(3) . . ?
C3 C2 C4 109.9(3) . . ?
C1 C2 C5 108.8(3) . . ?
C3 C2 C5 110.0(3) . . ?
C4 C2 C5 110.3(3) . . ?
O4 C6 O3 121.8(3) 2_666 . ?
O4 C6 C7 117.9(3) 2_666 . ?
O3 C6 C7 120.2(3) . . ?
C9 C7 C8 119.0(6) . . ?
C9 C7 C6 114.2(4) . . ?
C8 C7 C6 113.3(5) . . ?
C9 C7 C10 105.6(7) . . ?
C8 C7 C10 99.5(6) . . ?
C6 C7 C10 102.1(4) . . ?

loop_
_geom_bond_atom_site_label_1
_geom_bond_atom_site_label_2
_geom_bond_distance
_geom_bond_site_symmetry_2
_geom_bond_publ_flag
Mo1 W1 2.0877(3) 2_666 ?
Mo1 Mo1 2.0877(3) 2_666 ?
Mo1 O4 2.088(2) . ?
Mo1 O2 2.091(2) . ?
Mo1 O3 2.091(2) . ?
Mo1 O1 2.106(2) . ?
O1 C1 1.279(4) . ?
O2 C1 1.271(4) 2_666 ?
O3 C6 1.274(4) . ?
O4 C6 1.272(4) 2_666 ?
C1 O2 1.271(4) 2_666 ?
C1 C2 1.519(4) . ?
C2 C3 1.524(5) . ?
C2 C4 1.530(5) . ?
C2 C5 1.536(5) . ?
C6 O4 1.272(4) 2_666 ?
C6 C7 1.502(5) . ?
C7 C9 1.457(7) . ?
C7 C8 1.458(8) . ?
C7 C10 1.653(10) . ?
